data_4028618
loop_
_publ_author_name
'Hemant Gopee'
'Xiangfei Kong'
'Zhiqun He'
'Isabelle Chambrier'
'David L. Hughes'
'Graham J. Tizzard'
'Simon J. Coles'
'Andrew N. Cammidge'

_publ_section_title
;
 Expanded Porphyrin-like Structures Based on Twinned Triphenylenes
;
_journal_name_full 'Journal of Organic Chemistry'
_journal_page_first 9505
_journal_page_last 9511
_journal_paper_doi 10.1021/jo401551c
_journal_volume 78
_journal_year 2013
_chemical_formula_moiety 'C126 H152 F8 N4 O10, 0.66(C H4 O)'
_chemical_formula_sum 'C126.66 H154.64 F8 N4 O10.66'
_chemical_formula_weight 2055.66
_chemical_name_systematic
;
 ?
;
_space_group_IT_number 2
_symmetry_cell_setting triclinic
_symmetry_space_group_name_Hall '-P 1'
_symmetry_space_group_name_H-M 'P -1'
_atom_sites_solution_hydrogens geom
_atom_sites_solution_primary direct
_atom_sites_solution_secondary difmap
_audit_creation_method SHELXL-97
_cell_angle_alpha 85.365(7)
_cell_angle_beta 80.789(7)
_cell_angle_gamma 89.884(6)
_cell_formula_units_Z 1
_cell_length_a 13.0439(14)
_cell_length_b 14.4112(16)
_cell_length_c 14.9721(16)
_cell_measurement_reflns_used 10270
_cell_measurement_temperature 100(2)
_cell_measurement_theta_max 27.7
_cell_measurement_theta_min 3.1
_cell_volume 2768.9(5)
_computing_cell_refinement
;
CrystalClear-SM Expert 2.0 r13 (Rigaku, 2011)
;
_computing_data_collection
;
CrystalClear-SM Expert 2.0 r11 (Rigaku, 2011)
;
_computing_data_reduction
;
CrystalClear-SM Expert 2.0 r13 (Rigaku, 2011)
;
_computing_molecular_graphics 'OLEX2 (Dolomanov, Bourhis, Gildea, Howard & Puschmann, 2009)'
_computing_publication_material 'WINGX (Farrugia, 1998)'
_computing_structure_refinement 'SHELXL-97 (Sheldrick, 2008)'
_computing_structure_solution 'SUPERFLIP (Palatinus & Chapuis, 2007)'
_diffrn_ambient_temperature 100(2)
_diffrn_detector 'CCD plate'
_diffrn_detector_area_resol_mean 28.5714
_diffrn_detector_type 'Rigaku HG Saturn724+ (2x2 bin mode)'
_diffrn_measured_fraction_theta_full 0.996
_diffrn_measured_fraction_theta_max 0.996
_diffrn_measurement_device 'four-circle \k diffractometer'
_diffrn_measurement_device_type 'Rigaku AFC12 (Right)'
_diffrn_measurement_method 'profile data from \w-scans'
_diffrn_measurement_specimen_support 'MiTeGen MicroMesh'
_diffrn_radiation_collimation 'Confocal mirrors, VHF Varimax '
_diffrn_radiation_type MoK\a
_diffrn_radiation_wavelength 0.71075
_diffrn_reflns_av_R_equivalents 0.1658
_diffrn_reflns_av_sigmaI/netI 0.2447
_diffrn_reflns_limit_h_max 13
_diffrn_reflns_limit_h_min -15
_diffrn_reflns_limit_k_max 17
_diffrn_reflns_limit_k_min -17
_diffrn_reflns_limit_l_max 17
_diffrn_reflns_limit_l_min -17
_diffrn_reflns_number 29497
_diffrn_reflns_theta_full 25.03
_diffrn_reflns_theta_max 25.03
_diffrn_reflns_theta_min 3.00
_diffrn_source 'Rotating Anode'
_diffrn_source_current 55.0
_diffrn_source_power 2.475
_diffrn_source_voltage 45.0
_exptl_absorpt_coefficient_mu 0.086
_exptl_absorpt_correction_T_max 0.9991
_exptl_absorpt_correction_T_min 0.9906
_exptl_absorpt_correction_type multi-scan
_exptl_absorpt_process_details
;
CrystalClear-SM Expert 2.0 r13 (Rigaku, 2011)
;
_exptl_crystal_colour Brown
_exptl_crystal_density_diffrn 1.233
_exptl_crystal_description needle
_exptl_crystal_F_000 1100
_exptl_crystal_size_max 0.11
_exptl_crystal_size_mid 0.01
_exptl_crystal_size_min 0.01
_refine_diff_density_max 0.223
_refine_diff_density_min -0.257
_refine_diff_density_rms 0.057
_refine_ls_extinction_method none
_refine_ls_goodness_of_fit_ref 0.932
_refine_ls_hydrogen_treatment constr
_refine_ls_matrix_type full
_refine_ls_number_parameters 690
_refine_ls_number_reflns 9758
_refine_ls_number_restraints 0
_refine_ls_restrained_S_all 0.932
_refine_ls_R_factor_all 0.2232
_refine_ls_R_factor_gt 0.0835
_refine_ls_shift/su_max 0.000
_refine_ls_shift/su_mean 0.000
_refine_ls_structure_factor_coef Fsqd
_refine_ls_weighting_details 'calc w=1/[\s^2^(Fo^2^)+(0.0508P)^2^+0.0000P] where P=(Fo^2^+2Fc^2^)/3'
_refine_ls_weighting_scheme calc
_refine_ls_wR_factor_gt 0.1496
_refine_ls_wR_factor_ref 0.2041
_reflns_number_gt 3653
_reflns_number_total 9758
_reflns_threshold_expression >2\s(I)
_cod_data_source_file jo401551c_si_002.cif
_cod_data_source_block 2012ncs0684a
_cod_database_code 4028618

loop_
_symmetry_equiv_pos_as_xyz
'x, y, z'
'-x, -y, -z'

loop_
_atom_site_label
_atom_site_type_symbol
_atom_site_fract_x
_atom_site_fract_y
_atom_site_fract_z
_atom_site_U_iso_or_equiv
_atom_site_adp_type
_atom_site_occupancy
_atom_site_symmetry_multiplicity
_atom_site_calc_flag
_atom_site_refinement_flags
C1 C 1.0855(4) 1.1366(3) 0.9463(3) 0.0295(12) Uani 1 1 d .
C2 C 1.0781(4) 1.1951(3) 1.0169(3) 0.0316(12) Uani 1 1 d .
C3 C 1.1684(4) 1.2419(4) 1.0312(3) 0.0360(13) Uani 1 1 d .
H3 H 1.1639 1.2820 1.0789 0.043 Uiso 1 1 calc R
C4 C 1.2627(4) 1.2306(4) 0.9776(3) 0.0336(13) Uani 1 1 d .
C5 C 1.2705(4) 1.1704(4) 0.9076(3) 0.0372(13) Uani 1 1 d .
C6 C 1.1841(4) 1.1252(3) 0.8925(3) 0.0351(13) Uani 1 1 d .
H6 H 1.1899 1.0850 0.8447 0.042 Uiso 1 1 calc R
C7 C 0.9931(4) 1.0894(3) 0.9262(3) 0.0330(13) Uani 1 1 d .
C8 C 0.9988(4) 1.0343(3) 0.8527(3) 0.0347(13) Uani 1 1 d .
H8 H 1.0643 1.0259 0.8163 0.042 Uiso 1 1 calc R
C9 C 0.9129(4) 0.9925(3) 0.8319(3) 0.0329(13) Uani 1 1 d .
C10 C 0.8136(4) 1.0021(3) 0.8846(3) 0.0335(13) Uani 1 1 d .
C11 C 0.8093(4) 1.0572(3) 0.9568(3) 0.0336(13) Uani 1 1 d .
H11 H 0.7436 1.0658 0.9928 0.040 Uiso 1 1 calc R
C12 C 0.8960(4) 1.1012(3) 0.9800(3) 0.0340(13) Uani 1 1 d .
C13 C 0.7175(4) 0.9613(4) 0.8661(3) 0.0359(13) Uani 1 1 d .
C14 C 0.6216(4) 0.9510(4) 0.9204(3) 0.0415(14) Uani 1 1 d .
H14 H 0.6043 0.9708 0.9799 0.050 Uiso 1 1 calc R
C15 C 0.5552(4) 0.9072(3) 0.8739(3) 0.0371(14) Uani 1 1 d .
H15 H 0.4846 0.8911 0.8960 0.045 Uiso 1 1 calc R
C16 C 0.6096(4) 0.8907(3) 0.7889(3) 0.0349(13) Uani 1 1 d .
C17 C 0.5792(4) 0.8496(3) 0.7133(3) 0.0351(13) Uani 1 1 d .
C18 C 0.4810(4) 0.8172(4) 0.7092(3) 0.0380(14) Uani 1 1 d .
C19 C 0.4480(4) 0.7731(4) 0.6356(4) 0.0496(16) Uani 1 1 d .
H19 H 0.4894 0.7623 0.5793 0.060 Uiso 1 1 calc R
C20 C 0.3462(4) 0.7500(4) 0.6621(4) 0.0498(16) Uani 1 1 d .
H20 H 0.3027 0.7189 0.6286 0.060 Uiso 1 1 calc R
C21 C 0.3174(4) 0.7823(4) 0.7514(3) 0.0365(13) Uani 1 1 d .
C22 C 0.2153(4) 0.7812(3) 0.8087(3) 0.0337(13) Uani 1 1 d .
C23 C 0.1272(4) 0.7319(4) 0.7944(3) 0.0342(13) Uani 1 1 d .
C24 C 0.0326(4) 0.7391(3) 0.8510(3) 0.0362(13) Uani 1 1 d .
H24 H -0.0262 0.7059 0.8396 0.043 Uiso 1 1 calc R
C25 C 0.0226(4) 0.7947(3) 0.9248(3) 0.0340(13) Uani 1 1 d .
C26 C 0.1103(4) 0.8427(4) 0.9427(3) 0.0329(13) Uani 1 1 d .
C27 C 0.2044(4) 0.8337(3) 0.8833(3) 0.0360(13) Uani 1 1 d .
H27 H 0.2640 0.8655 0.8950 0.043 Uiso 1 1 calc R
C28 C 1.3531(4) 1.3252(4) 1.0643(3) 0.0380(13) Uani 1 1 d .
H28A H 1.3268 1.2864 1.1210 0.046 Uiso 1 1 calc R
H28B H 1.3079 1.3801 1.0603 0.046 Uiso 1 1 calc R
C29 C 1.4646(4) 1.3558(4) 1.0641(3) 0.0424(14) Uani 1 1 d .
H29A H 1.4914 1.3903 1.0052 0.051 Uiso 1 1 calc R
H29B H 1.5081 1.3001 1.0707 0.051 Uiso 1 1 calc R
C30 C 1.4732(4) 1.4174(4) 1.1405(4) 0.0474(15) Uani 1 1 d .
H30A H 1.4272 1.4717 1.1353 0.057 Uiso 1 1 calc R
H30B H 1.4490 1.3819 1.1995 0.057 Uiso 1 1 calc R
C31 C 1.5833(4) 1.4518(4) 1.1388(3) 0.0471(15) Uani 1 1 d .
H31A H 1.6079 1.4858 1.0791 0.056 Uiso 1 1 calc R
H31B H 1.6288 1.3974 1.1451 0.056 Uiso 1 1 calc R
C32 C 1.5936(4) 1.5151(4) 1.2130(4) 0.0583(18) Uani 1 1 d .
H32A H 1.5741 1.4797 1.2728 0.070 Uiso 1 1 calc R
H32B H 1.5444 1.5672 1.2095 0.070 Uiso 1 1 calc R
C33 C 1.7025(4) 1.5547(4) 1.2068(4) 0.0632(18) Uani 1 1 d .
H33A H 1.7518 1.5036 1.2099 0.095 Uiso 1 1 calc R
H33B H 1.7049 1.5935 1.2573 0.095 Uiso 1 1 calc R
H33C H 1.7211 1.5927 1.1491 0.095 Uiso 1 1 calc R
C34 C 1.3822(4) 1.1042(4) 0.7866(3) 0.0393(14) Uani 1 1 d .
H34A H 1.3328 1.1206 0.7442 0.047 Uiso 1 1 calc R
H34B H 1.3698 1.0384 0.8106 0.047 Uiso 1 1 calc R
C35 C 1.4932(4) 1.1178(4) 0.7380(3) 0.0419(14) Uani 1 1 d .
H35A H 1.5053 1.0756 0.6884 0.050 Uiso 1 1 calc R
H35B H 1.5410 1.0993 0.7813 0.050 Uiso 1 1 calc R
C36 C 1.5201(4) 1.2176(4) 0.6978(3) 0.0423(14) Uani 1 1 d .
H36A H 1.5158 1.2586 0.7482 0.051 Uiso 1 1 calc R
H36B H 1.5929 1.2194 0.6661 0.051 Uiso 1 1 calc R
C37 C 1.4513(4) 1.2557(4) 0.6325(3) 0.0462(15) Uani 1 1 d .
H37A H 1.3812 1.2657 0.6667 0.055 Uiso 1 1 calc R
H37B H 1.4446 1.2088 0.5890 0.055 Uiso 1 1 calc R
C38 C 1.4904(4) 1.3468(4) 0.5794(4) 0.0495(15) Uani 1 1 d .
H38A H 1.5542 1.3348 0.5366 0.059 Uiso 1 1 calc R
H38B H 1.5088 1.3907 0.6222 0.059 Uiso 1 1 calc R
C39 C 1.4099(4) 1.3920(4) 0.5263(4) 0.0606(18) Uani 1 1 d .
H39A H 1.3879 1.3474 0.4868 0.091 Uiso 1 1 calc R
H39B H 1.4406 1.4472 0.4891 0.091 Uiso 1 1 calc R
H39C H 1.3496 1.4104 0.5688 0.091 Uiso 1 1 calc R
C40 C 1.0169(4) 0.9420(4) 0.6978(3) 0.0363(13) Uani 1 1 d .
H40A H 1.0694 0.9103 0.7300 0.044 Uiso 1 1 calc R
H40B H 1.0405 1.0070 0.6794 0.044 Uiso 1 1 calc R
C41 C 1.0050(4) 0.8926(4) 0.6154(3) 0.0361(13) Uani 1 1 d .
H41A H 0.9483 0.9209 0.5860 0.043 Uiso 1 1 calc R
H41B H 0.9874 0.8262 0.6331 0.043 Uiso 1 1 calc R
C42 C 1.1077(4) 0.9012(4) 0.5496(3) 0.0435(15) Uani 1 1 d .
H42A H 1.1283 0.9678 0.5393 0.052 Uiso 1 1 calc R
H42B H 1.1618 0.8679 0.5786 0.052 Uiso 1 1 calc R
C43 C 1.1057(4) 0.8636(4) 0.4584(3) 0.0381(14) Uani 1 1 d .
H43A H 1.0492 0.8939 0.4302 0.046 Uiso 1 1 calc R
H43B H 1.0906 0.7959 0.4674 0.046 Uiso 1 1 calc R
C44 C 1.2085(4) 0.8806(4) 0.3945(3) 0.0461(15) Uani 1 1 d .
H44A H 1.2233 0.9483 0.3856 0.055 Uiso 1 1 calc R
H44B H 1.2649 0.8506 0.4231 0.055 Uiso 1 1 calc R
C45 C 1.2085(4) 0.8431(4) 0.3028(3) 0.0453(15) Uani 1 1 d .
H45A H 1.2074 0.7749 0.3097 0.068 Uiso 1 1 calc R
H45B H 1.2711 0.8650 0.2613 0.068 Uiso 1 1 calc R
H45C H 1.1469 0.8653 0.2781 0.068 Uiso 1 1 calc R
C46 C 0.6583(4) 0.8440(4) 0.6295(3) 0.0354(13) Uani 1 1 d .
C47 C 0.7374(4) 0.7796(4) 0.6233(3) 0.0374(13) Uani 1 1 d .
C48 C 0.8043(4) 0.7695(4) 0.5445(4) 0.0415(14) Uani 1 1 d .
C49 C 0.7975(4) 0.8260(4) 0.4663(4) 0.0414(14) Uani 1 1 d .
C50 C 0.7206(4) 0.8908(4) 0.4712(4) 0.0442(15) Uani 1 1 d .
C51 C 0.6539(4) 0.9003(4) 0.5506(4) 0.0386(14) Uani 1 1 d .
C52 C 0.8571(4) 0.7431(4) 0.3352(3) 0.0416(14) Uani 1 1 d .
H52A H 0.8014 0.7560 0.2983 0.050 Uiso 1 1 calc R
H52B H 0.8386 0.6854 0.3751 0.050 Uiso 1 1 calc R
C53 C 0.9588(4) 0.7317(4) 0.2747(3) 0.0395(14) Uani 1 1 d .
H53A H 1.0110 0.7095 0.3125 0.047 Uiso 1 1 calc R
H53B H 0.9825 0.7932 0.2443 0.047 Uiso 1 1 calc R
C54 C 0.9532(4) 0.6638(4) 0.2029(3) 0.0381(13) Uani 1 1 d .
H54A H 0.9271 0.6029 0.2331 0.046 Uiso 1 1 calc R
H54B H 0.9030 0.6871 0.1635 0.046 Uiso 1 1 calc R
C55 C 1.0578(4) 0.6502(4) 0.1442(3) 0.0495(16) Uani 1 1 d .
H55A H 1.0838 0.7114 0.1145 0.059 Uiso 1 1 calc R
H55B H 1.1077 0.6271 0.1839 0.059 Uiso 1 1 calc R
C56 C 1.0553(4) 0.5832(4) 0.0715(4) 0.0532(16) Uani 1 1 d .
H56A H 1.0303 0.5216 0.1009 0.064 Uiso 1 1 calc R
H56B H 1.0052 0.6059 0.0318 0.064 Uiso 1 1 calc R
C57 C 1.1602(5) 0.5717(4) 0.0137(4) 0.072(2) Uani 1 1 d .
H57A H 1.1855 0.6323 -0.0159 0.107 Uiso 1 1 calc R
H57B H 1.1535 0.5288 -0.0327 0.107 Uiso 1 1 calc R
H57C H 1.2095 0.5466 0.0521 0.107 Uiso 1 1 calc R
C58 C 0.0550(4) 0.6188(4) 0.7117(3) 0.0400(14) Uani 1 1 d .
H58A H -0.0028 0.6572 0.6943 0.048 Uiso 1 1 calc R
H58B H 0.0295 0.5818 0.7696 0.048 Uiso 1 1 calc R
C59 C 0.0932(4) 0.5547(4) 0.6382(3) 0.0415(14) Uani 1 1 d .
H59A H 0.1534 0.5198 0.6556 0.050 Uiso 1 1 calc R
H59B H 0.0375 0.5088 0.6359 0.050 Uiso 1 1 calc R
C60 C 0.1252(4) 0.6021(4) 0.5437(3) 0.0423(14) Uani 1 1 d .
H60A H 0.1802 0.6489 0.5451 0.051 Uiso 1 1 calc R
H60B H 0.0648 0.6351 0.5243 0.051 Uiso 1 1 calc R
C61 C 0.1653(4) 0.5326(4) 0.4751(3) 0.0425(14) Uani 1 1 d .
H61A H 0.2227 0.4970 0.4968 0.051 Uiso 1 1 calc R
H61B H 0.1088 0.4878 0.4717 0.051 Uiso 1 1 calc R
C62 C 0.2038(4) 0.5781(4) 0.3802(3) 0.0497(16) Uani 1 1 d .
H62A H 0.2597 0.6234 0.3838 0.060 Uiso 1 1 calc R
H62B H 0.1461 0.6130 0.3583 0.060 Uiso 1 1 calc R
C63 C 0.2455(5) 0.5087(4) 0.3110(4) 0.069(2) Uani 1 1 d .
H63A H 0.3027 0.4736 0.3321 0.104 Uiso 1 1 calc R
H63B H 0.2706 0.5426 0.2522 0.104 Uiso 1 1 calc R
H63C H 0.1897 0.4655 0.3045 0.104 Uiso 1 1 calc R
F1 F 0.5813(2) 0.9663(2) 0.55026(19) 0.0503(8) Uani 1 1 d .
F2 F 0.7125(2) 0.9482(2) 0.3970(2) 0.0536(9) Uani 1 1 d .
F3 F 0.8797(2) 0.7038(2) 0.5446(2) 0.0546(9) Uani 1 1 d .
F4 F 0.7480(2) 0.7225(2) 0.6982(2) 0.0508(8) Uani 1 1 d .
N1 N 0.7098(3) 0.9238(3) 0.7876(3) 0.0324(10) Uani 1 1 d .
H1 H 0.7611 0.9207 0.7420 0.039 Uiso 1 1 calc R
N2 N 0.3976(3) 0.8222(3) 0.7795(3) 0.0373(11) Uani 1 1 d .
O1 O 1.3531(2) 1.2727(2) 0.9875(2) 0.0408(9) Uani 1 1 d .
O2 O 1.3683(2) 1.1643(2) 0.8599(2) 0.0412(9) Uani 1 1 d .
O3 O 0.9174(2) 0.9412(2) 0.7573(2) 0.0374(9) Uani 1 1 d .
O4 O 0.8683(3) 0.8204(3) 0.3896(2) 0.0501(11) Uani 1 1 d .
O5 O 0.1400(2) 0.6772(2) 0.7221(2) 0.0397(9) Uani 1 1 d .
C1S C 0.6561(13) 0.2579(14) 0.9075(13) 0.077(6) Uani 0.33 1 d P
H1S1 H 0.6665 0.2880 0.9618 0.115 Uiso 0.33 1 calc PR
H1S2 H 0.6275 0.3030 0.8656 0.115 Uiso 0.33 1 calc PR
H1S3 H 0.7228 0.2354 0.8775 0.115 Uiso 0.33 1 calc PR
O1S O 0.5871(8) 0.1830(7) 0.9323(7) 0.048(3) Uani 0.33 1 d P
H1S H 0.5287 0.1977 0.9189 0.072 Uiso 0.33 1 calc PR

loop_
_atom_site_aniso_label
_atom_site_aniso_U_11
_atom_site_aniso_U_22
_atom_site_aniso_U_33
_atom_site_aniso_U_23
_atom_site_aniso_U_13
_atom_site_aniso_U_12
C1 0.031(3) 0.030(3) 0.026(3) 0.001(2) 0.000(2) -0.003(2)
C2 0.031(3) 0.035(3) 0.027(3) -0.005(2) 0.002(2) -0.002(3)
C3 0.036(3) 0.042(4) 0.030(3) -0.007(3) -0.004(3) -0.005(3)
C4 0.028(3) 0.038(3) 0.035(3) -0.004(3) -0.003(3) -0.004(3)
C5 0.031(3) 0.046(4) 0.033(3) -0.004(3) 0.001(3) 0.001(3)
C6 0.041(3) 0.037(3) 0.027(3) -0.005(2) -0.005(3) -0.002(3)
C7 0.041(3) 0.032(3) 0.027(3) -0.004(3) -0.007(3) 0.006(3)
C8 0.027(3) 0.045(4) 0.032(3) -0.009(3) -0.001(2) 0.004(3)
C9 0.038(3) 0.037(4) 0.026(3) -0.007(3) -0.007(3) 0.005(3)
C10 0.030(3) 0.039(4) 0.030(3) -0.004(3) -0.003(2) -0.001(3)
C11 0.036(3) 0.039(4) 0.024(3) 0.000(3) 0.000(2) -0.005(3)
C12 0.036(3) 0.039(3) 0.027(3) -0.003(3) -0.005(3) 0.000(3)
C13 0.042(3) 0.041(4) 0.027(3) -0.013(3) -0.009(3) 0.001(3)
C14 0.041(3) 0.053(4) 0.030(3) -0.009(3) -0.002(3) -0.005(3)
C15 0.038(3) 0.047(4) 0.027(3) -0.010(3) -0.002(3) -0.002(3)
C16 0.046(3) 0.028(3) 0.030(3) -0.009(2) -0.001(3) 0.004(3)
C17 0.041(3) 0.032(3) 0.030(3) -0.016(3) 0.006(3) -0.001(3)
C18 0.047(4) 0.040(4) 0.027(3) -0.014(3) 0.000(3) -0.005(3)
C19 0.049(4) 0.065(4) 0.036(4) -0.023(3) -0.001(3) -0.014(3)
C20 0.048(4) 0.067(4) 0.035(4) -0.020(3) -0.002(3) -0.011(3)
C21 0.035(3) 0.042(4) 0.033(3) -0.014(3) -0.001(3) -0.001(3)
C22 0.034(3) 0.038(3) 0.030(3) -0.009(3) -0.002(2) 0.002(3)
C23 0.037(3) 0.042(4) 0.023(3) -0.010(3) 0.001(3) -0.004(3)
C24 0.037(3) 0.042(4) 0.030(3) -0.011(3) -0.004(3) -0.009(3)
C25 0.038(3) 0.035(3) 0.030(3) -0.007(3) -0.005(3) -0.006(3)
C26 0.033(3) 0.040(3) 0.025(3) -0.002(2) 0.000(2) -0.001(3)
C27 0.036(3) 0.043(4) 0.030(3) -0.008(3) -0.006(3) -0.002(3)
C28 0.036(3) 0.045(4) 0.033(3) -0.013(3) 0.000(3) -0.004(3)
C29 0.042(3) 0.047(4) 0.039(3) -0.008(3) -0.005(3) -0.005(3)
C30 0.045(4) 0.052(4) 0.048(4) -0.013(3) -0.012(3) -0.005(3)
C31 0.049(4) 0.056(4) 0.039(4) -0.018(3) -0.008(3) -0.009(3)
C32 0.055(4) 0.067(5) 0.059(4) -0.032(3) -0.010(3) -0.006(3)
C33 0.061(4) 0.073(5) 0.059(4) -0.025(4) -0.011(3) -0.008(4)
C34 0.036(3) 0.044(4) 0.036(3) -0.013(3) 0.004(3) -0.003(3)
C35 0.034(3) 0.045(4) 0.043(4) -0.001(3) 0.004(3) 0.004(3)
C36 0.039(3) 0.050(4) 0.036(3) -0.008(3) -0.002(3) -0.002(3)
C37 0.039(3) 0.055(4) 0.043(4) -0.003(3) -0.001(3) -0.001(3)
C38 0.058(4) 0.053(4) 0.037(4) -0.005(3) -0.007(3) -0.006(3)
C39 0.069(4) 0.062(5) 0.049(4) -0.001(3) -0.007(3) -0.007(3)
C40 0.031(3) 0.047(4) 0.029(3) -0.015(3) 0.005(2) -0.005(3)
C41 0.037(3) 0.043(4) 0.029(3) -0.012(3) -0.001(3) -0.004(3)
C42 0.032(3) 0.064(4) 0.032(3) -0.008(3) 0.004(3) 0.000(3)
C43 0.036(3) 0.046(4) 0.029(3) -0.009(3) 0.005(2) 0.004(3)
C44 0.045(3) 0.056(4) 0.034(3) -0.014(3) 0.007(3) -0.001(3)
C45 0.044(3) 0.053(4) 0.036(3) -0.009(3) 0.003(3) -0.004(3)
C46 0.041(3) 0.035(4) 0.030(3) -0.015(3) -0.001(3) -0.008(3)
C47 0.040(3) 0.039(4) 0.032(3) -0.007(3) -0.001(3) -0.005(3)
C48 0.040(3) 0.036(4) 0.051(4) -0.024(3) -0.003(3) -0.003(3)
C49 0.045(4) 0.051(4) 0.028(3) -0.018(3) 0.003(3) -0.013(3)
C50 0.046(4) 0.052(4) 0.037(4) -0.012(3) -0.010(3) -0.006(3)
C51 0.041(3) 0.038(4) 0.037(4) -0.013(3) -0.004(3) -0.001(3)
C52 0.040(3) 0.041(4) 0.042(4) -0.017(3) 0.006(3) -0.004(3)
C53 0.040(3) 0.051(4) 0.028(3) -0.010(3) -0.001(3) 0.003(3)
C54 0.043(3) 0.039(4) 0.032(3) -0.013(3) -0.001(3) 0.004(3)
C55 0.057(4) 0.053(4) 0.037(4) -0.010(3) -0.002(3) 0.019(3)
C56 0.072(4) 0.045(4) 0.040(4) -0.009(3) 0.002(3) 0.007(3)
C57 0.093(5) 0.070(5) 0.045(4) -0.015(3) 0.012(4) 0.029(4)
C58 0.038(3) 0.049(4) 0.034(3) -0.008(3) -0.005(3) -0.011(3)
C59 0.045(3) 0.043(4) 0.035(3) -0.005(3) 0.000(3) -0.006(3)
C60 0.041(3) 0.049(4) 0.037(3) -0.005(3) -0.004(3) -0.008(3)
C61 0.049(4) 0.038(4) 0.040(4) -0.006(3) -0.003(3) 0.004(3)
C62 0.056(4) 0.061(4) 0.032(3) -0.008(3) -0.004(3) 0.004(3)
C63 0.095(5) 0.074(5) 0.033(4) -0.013(3) 0.012(3) 0.019(4)
F1 0.052(2) 0.060(2) 0.0388(19) -0.0090(16) -0.0041(15) 0.0065(18)
F2 0.065(2) 0.061(2) 0.0334(19) -0.0030(16) -0.0049(16) -0.0113(17)
F3 0.048(2) 0.059(2) 0.055(2) -0.0185(17) 0.0057(16) 0.0021(18)
F4 0.056(2) 0.053(2) 0.041(2) -0.0049(16) 0.0007(16) 0.0044(16)
N1 0.032(3) 0.036(3) 0.026(3) -0.009(2) 0.006(2) -0.005(2)
N2 0.037(3) 0.041(3) 0.032(3) -0.012(2) 0.005(2) -0.009(2)
O1 0.034(2) 0.058(3) 0.030(2) -0.0153(19) 0.0001(17) -0.0075(19)
O2 0.032(2) 0.058(3) 0.032(2) -0.0135(19) 0.0021(17) -0.0069(18)
O3 0.038(2) 0.044(2) 0.031(2) -0.0127(18) -0.0034(17) 0.0004(17)
O4 0.054(2) 0.054(3) 0.040(2) -0.027(2) 0.0117(19) -0.019(2)
O5 0.041(2) 0.046(2) 0.032(2) -0.0177(18) 0.0028(17) -0.0088(18)
C1S 0.048(12) 0.084(17) 0.093(17) -0.041(13) 0.024(11) 0.002(11)
O1S 0.038(7) 0.055(8) 0.049(8) -0.011(6) 0.003(6) -0.016(6)

loop_
_atom_type_symbol
_atom_type_description
_atom_type_scat_dispersion_real
_atom_type_scat_dispersion_imag
_atom_type_scat_source
C C 0.0033 0.0016 'International Tables Vol C Tables 4.2.6.8 and 6.1.1.4'
H H 0.0000 0.0000 'International Tables Vol C Tables 4.2.6.8 and 6.1.1.4'
F F 0.0171 0.0103 'International Tables Vol C Tables 4.2.6.8 and 6.1.1.4'
N N 0.0061 0.0033 'International Tables Vol C Tables 4.2.6.8 and 6.1.1.4'
O O 0.0106 0.0060 'International Tables Vol C Tables 4.2.6.8 and 6.1.1.4'

loop_
_geom_angle_atom_site_label_1
_geom_angle_atom_site_label_2
_geom_angle_atom_site_label_3
_geom_angle
_geom_angle_site_symmetry_3
C2 C1 C6 118.6(4) .
C2 C1 C7 120.9(4) .
C6 C1 C7 120.4(5) .
C1 C2 C3 118.8(4) .
C1 C2 C25 119.4(4) 2_677
C3 C2 C25 121.8(5) 2_677
C4 C3 C2 121.5(5) .
C4 C3 H3 119.2 .
C2 C3 H3 119.2 .
O1 C4 C3 124.9(5) .
O1 C4 C5 115.4(4) .
C3 C4 C5 119.7(5) .
C6 C5 O2 126.3(5) .
C6 C5 C4 119.6(5) .
O2 C5 C4 114.2(4) .
C5 C6 C1 121.8(5) .
C5 C6 H6 119.1 .
C1 C6 H6 119.1 .
C8 C7 C12 118.8(5) .
C8 C7 C1 121.3(4) .
C12 C7 C1 119.9(5) .
C9 C8 C7 121.7(5) .
C9 C8 H8 119.1 .
C7 C8 H8 119.1 .
C8 C9 O3 122.0(4) .
C8 C9 C10 121.3(5) .
O3 C9 C10 116.6(4) .
C11 C10 C9 116.1(5) .
C11 C10 C13 119.1(4) .
C9 C10 C13 124.8(5) .
C10 C11 C12 124.0(5) .
C10 C11 H11 118.0 .
C12 C11 H11 118.0 .
C11 C12 C7 118.0(5) .
C11 C12 C26 122.9(4) 2_677
C7 C12 C26 119.1(4) 2_677
N1 C13 C14 107.1(4) .
N1 C13 C10 123.2(5) .
C14 C13 C10 129.7(5) .
C15 C14 C13 108.5(5) .
C15 C14 H14 125.7 .
C13 C14 H14 125.7 .
C14 C15 C16 108.2(5) .
C14 C15 H15 125.9 .
C16 C15 H15 125.9 .
N1 C16 C15 105.6(4) .
N1 C16 C17 122.2(4) .
C15 C16 C17 132.2(5) .
C18 C17 C16 125.3(5) .
C18 C17 C46 116.3(4) .
C16 C17 C46 118.4(5) .
C17 C18 N2 123.2(5) .
C17 C18 C19 127.0(5) .
N2 C18 C19 109.7(4) .
C20 C19 C18 106.8(5) .
C20 C19 H19 126.6 .
C18 C19 H19 126.6 .
C19 C20 C21 106.1(5) .
C19 C20 H20 127.0 .
C21 C20 H20 127.0 .
N2 C21 C20 111.7(4) .
N2 C21 C22 119.1(4) .
C20 C21 C22 129.1(5) .
C27 C22 C23 117.2(4) .
C27 C22 C21 117.2(4) .
C23 C22 C21 125.6(5) .
O5 C23 C24 122.5(4) .
O5 C23 C22 116.7(4) .
C24 C23 C22 120.8(5) .
C23 C24 C25 121.0(5) .
C23 C24 H24 119.5 .
C25 C24 H24 119.5 .
C24 C25 C26 119.6(4) .
C24 C25 C2 121.2(4) 2_677
C26 C25 C2 119.2(4) 2_677
C27 C26 C25 117.4(5) .
C27 C26 C12 121.3(4) 2_677
C25 C26 C12 121.4(4) 2_677
C22 C27 C26 124.0(5) .
C22 C27 H27 118.0 .
C26 C27 H27 118.0 .
O1 C28 C29 107.2(4) .
O1 C28 H28A 110.3 .
C29 C28 H28A 110.3 .
O1 C28 H28B 110.3 .
C29 C28 H28B 110.3 .
H28A C28 H28B 108.5 .
C28 C29 C30 111.8(4) .
C28 C29 H29A 109.2 .
C30 C29 H29A 109.2 .
C28 C29 H29B 109.2 .
C30 C29 H29B 109.2 .
H29A C29 H29B 107.9 .
C31 C30 C29 112.5(4) .
C31 C30 H30A 109.1 .
C29 C30 H30A 109.1 .
C31 C30 H30B 109.1 .
C29 C30 H30B 109.1 .
H30A C30 H30B 107.8 .
C30 C31 C32 113.5(4) .
C30 C31 H31A 108.9 .
C32 C31 H31A 108.9 .
C30 C31 H31B 108.9 .
C32 C31 H31B 108.9 .
H31A C31 H31B 107.7 .
C31 C32 C33 113.2(5) .
C31 C32 H32A 108.9 .
C33 C32 H32A 108.9 .
C31 C32 H32B 108.9 .
C33 C32 H32B 108.9 .
H32A C32 H32B 107.8 .
C32 C33 H33A 109.5 .
C32 C33 H33B 109.5 .
H33A C33 H33B 109.5 .
C32 C33 H33C 109.5 .
H33A C33 H33C 109.5 .
H33B C33 H33C 109.5 .
O2 C34 C35 107.2(4) .
O2 C34 H34A 110.3 .
C35 C34 H34A 110.3 .
O2 C34 H34B 110.3 .
C35 C34 H34B 110.3 .
H34A C34 H34B 108.5 .
C34 C35 C36 114.3(4) .
C34 C35 H35A 108.7 .
C36 C35 H35A 108.7 .
C34 C35 H35B 108.7 .
C36 C35 H35B 108.7 .
H35A C35 H35B 107.6 .
C37 C36 C35 114.4(4) .
C37 C36 H36A 108.7 .
C35 C36 H36A 108.7 .
C37 C36 H36B 108.7 .
C35 C36 H36B 108.7 .
H36A C36 H36B 107.6 .
C36 C37 C38 114.1(4) .
C36 C37 H37A 108.7 .
C38 C37 H37A 108.7 .
C36 C37 H37B 108.7 .
C38 C37 H37B 108.7 .
H37A C37 H37B 107.6 .
C37 C38 C39 112.5(4) .
C37 C38 H38A 109.1 .
C39 C38 H38A 109.1 .
C37 C38 H38B 109.1 .
C39 C38 H38B 109.1 .
H38A C38 H38B 107.8 .
C38 C39 H39A 109.5 .
C38 C39 H39B 109.5 .
H39A C39 H39B 109.5 .
C38 C39 H39C 109.5 .
H39A C39 H39C 109.5 .
H39B C39 H39C 109.5 .
O3 C40 C41 108.9(4) .
O3 C40 H40A 109.9 .
C41 C40 H40A 109.9 .
O3 C40 H40B 109.9 .
C41 C40 H40B 109.9 .
H40A C40 H40B 108.3 .
C40 C41 C42 108.3(4) .
C40 C41 H41A 110.0 .
C42 C41 H41A 110.0 .
C40 C41 H41B 110.0 .
C42 C41 H41B 110.0 .
H41A C41 H41B 108.4 .
C43 C42 C41 115.1(4) .
C43 C42 H42A 108.5 .
C41 C42 H42A 108.5 .
C43 C42 H42B 108.5 .
C41 C42 H42B 108.5 .
H42A C42 H42B 107.5 .
C42 C43 C44 111.9(4) .
C42 C43 H43A 109.2 .
C44 C43 H43A 109.2 .
C42 C43 H43B 109.2 .
C44 C43 H43B 109.2 .
H43A C43 H43B 107.9 .
C45 C44 C43 112.9(4) .
C45 C44 H44A 109.0 .
C43 C44 H44A 109.0 .
C45 C44 H44B 109.0 .
C43 C44 H44B 109.0 .
H44A C44 H44B 107.8 .
C44 C45 H45A 109.5 .
C44 C45 H45B 109.5 .
H45A C45 H45B 109.5 .
C44 C45 H45C 109.5 .
H45A C45 H45C 109.5 .
H45B C45 H45C 109.5 .
C47 C46 C51 115.0(5) .
C47 C46 C17 122.8(5) .
C51 C46 C17 122.0(5) .
F4 C47 C48 118.5(5) .
F4 C47 C46 118.7(5) .
C48 C47 C46 122.8(5) .
F3 C48 C47 118.7(5) .
F3 C48 C49 120.4(5) .
C47 C48 C49 121.0(5) .
O4 C49 C50 121.6(5) .
O4 C49 C48 121.1(5) .
C50 C49 C48 117.2(5) .
F2 C50 C49 119.0(5) .
F2 C50 C51 119.7(5) .
C49 C50 C51 121.4(5) .
F1 C51 C50 117.8(5) .
F1 C51 C46 119.5(5) .
C50 C51 C46 122.6(5) .
O4 C52 C53 107.7(4) .
O4 C52 H52A 110.2 .
C53 C52 H52A 110.2 .
O4 C52 H52B 110.2 .
C53 C52 H52B 110.2 .
H52A C52 H52B 108.5 .
C52 C53 C54 113.4(4) .
C52 C53 H53A 108.9 .
C54 C53 H53A 108.9 .
C52 C53 H53B 108.9 .
C54 C53 H53B 108.9 .
H53A C53 H53B 107.7 .
C55 C54 C53 112.8(4) .
C55 C54 H54A 109.0 .
C53 C54 H54A 109.0 .
C55 C54 H54B 109.0 .
C53 C54 H54B 109.0 .
H54A C54 H54B 107.8 .
C56 C55 C54 114.4(5) .
C56 C55 H55A 108.7 .
C54 C55 H55A 108.7 .
C56 C55 H55B 108.7 .
C54 C55 H55B 108.7 .
H55A C55 H55B 107.6 .
C57 C56 C55 113.2(5) .
C57 C56 H56A 108.9 .
C55 C56 H56A 108.9 .
C57 C56 H56B 108.9 .
C55 C56 H56B 108.9 .
H56A C56 H56B 107.8 .
C56 C57 H57A 109.5 .
C56 C57 H57B 109.5 .
H57A C57 H57B 109.5 .
C56 C57 H57C 109.5 .
H57A C57 H57C 109.5 .
H57B C57 H57C 109.5 .
O5 C58 C59 107.9(4) .
O5 C58 H58A 110.1 .
C59 C58 H58A 110.1 .
O5 C58 H58B 110.1 .
C59 C58 H58B 110.1 .
H58A C58 H58B 108.4 .
C60 C59 C58 115.5(4) .
C60 C59 H59A 108.4 .
C58 C59 H59A 108.4 .
C60 C59 H59B 108.4 .
C58 C59 H59B 108.4 .
H59A C59 H59B 107.5 .
C59 C60 C61 111.8(4) .
C59 C60 H60A 109.3 .
C61 C60 H60A 109.3 .
C59 C60 H60B 109.3 .
C61 C60 H60B 109.3 .
H60A C60 H60B 107.9 .
C62 C61 C60 113.4(4) .
C62 C61 H61A 108.9 .
C60 C61 H61A 108.9 .
C62 C61 H61B 108.9 .
C60 C61 H61B 108.9 .
H61A C61 H61B 107.7 .
C61 C62 C63 113.8(5) .
C61 C62 H62A 108.8 .
C63 C62 H62A 108.8 .
C61 C62 H62B 108.8 .
C63 C62 H62B 108.8 .
H62A C62 H62B 107.7 .
C62 C63 H63A 109.5 .
C62 C63 H63B 109.5 .
H63A C63 H63B 109.5 .
C62 C63 H63C 109.5 .
H63A C63 H63C 109.5 .
H63B C63 H63C 109.5 .
C13 N1 C16 110.5(4) .
C13 N1 H1 124.7 .
C16 N1 H1 124.7 .
C21 N2 C18 105.6(4) .
C4 O1 C28 118.0(4) .
C5 O2 C34 117.3(4) .
C9 O3 C40 115.8(4) .
C49 O4 C52 117.1(4) .
C23 O5 C58 117.8(4) .
O1S C1S H1S1 109.5 .
O1S C1S H1S2 109.5 .
H1S1 C1S H1S2 109.5 .
O1S C1S H1S3 109.5 .
H1S1 C1S H1S3 109.5 .
H1S2 C1S H1S3 109.5 .
C1S O1S H1S 109.5 .

loop_
_geom_bond_atom_site_label_1
_geom_bond_atom_site_label_2
_geom_bond_distance
_geom_bond_site_symmetry_2
C1 C2 1.396(6) .
C1 C6 1.421(6) .
C1 C7 1.469(6) .
C2 C3 1.412(6) .
C2 C25 1.471(6) 2_677
C3 C4 1.373(6) .
C3 H3 0.9500 .
C4 O1 1.362(5) .
C4 C5 1.405(7) .
C5 C6 1.361(6) .
C5 O2 1.364(5) .
C6 H6 0.9500 .
C7 C8 1.401(6) .
C7 C12 1.405(6) .
C8 C9 1.364(6) .
C8 H8 0.9500 .
C9 O3 1.382(5) .
C9 C10 1.418(6) .
C10 C11 1.386(6) .
C10 C13 1.461(7) .
C11 C12 1.401(6) .
C11 H11 0.9500 .
C12 C26 1.456(6) 2_677
C13 N1 1.351(5) .
C13 C14 1.380(6) .
C14 C15 1.378(6) .
C14 H14 0.9500 .
C15 C16 1.393(6) .
C15 H15 0.9500 .
C16 N1 1.388(6) .
C16 C17 1.429(6) .
C17 C18 1.377(7) .
C17 C46 1.498(6) .
C18 N2 1.393(6) .
C18 C19 1.438(6) .
C19 C20 1.357(7) .
C19 H19 0.9500 .
C20 C21 1.445(6) .
C20 H20 0.9500 .
C21 N2 1.336(6) .
C21 C22 1.463(6) .
C22 C27 1.387(6) .
C22 C23 1.407(6) .
C23 O5 1.378(5) .
C23 C24 1.389(6) .
C24 C25 1.406(6) .
C24 H24 0.9500 .
C25 C26 1.412(6) .
C25 C2 1.471(6) 2_677
C26 C27 1.408(6) .
C26 C12 1.456(6) 2_677
C27 H27 0.9500 .
C28 O1 1.427(5) .
C28 C29 1.520(6) .
C28 H28A 0.9900 .
C28 H28B 0.9900 .
C29 C30 1.522(6) .
C29 H29A 0.9900 .
C29 H29B 0.9900 .
C30 C31 1.516(6) .
C30 H30A 0.9900 .
C30 H30B 0.9900 .
C31 C32 1.516(6) .
C31 H31A 0.9900 .
C31 H31B 0.9900 .
C32 C33 1.517(7) .
C32 H32A 0.9900 .
C32 H32B 0.9900 .
C33 H33A 0.9800 .
C33 H33B 0.9800 .
C33 H33C 0.9800 .
C34 O2 1.442(5) .
C34 C35 1.518(6) .
C34 H34A 0.9900 .
C34 H34B 0.9900 .
C35 C36 1.533(6) .
C35 H35A 0.9900 .
C35 H35B 0.9900 .
C36 C37 1.502(6) .
C36 H36A 0.9900 .
C36 H36B 0.9900 .
C37 C38 1.524(6) .
C37 H37A 0.9900 .
C37 H37B 0.9900 .
C38 C39 1.531(7) .
C38 H38A 0.9900 .
C38 H38B 0.9900 .
C39 H39A 0.9800 .
C39 H39B 0.9800 .
C39 H39C 0.9800 .
C40 O3 1.451(5) .
C40 C41 1.501(6) .
C40 H40A 0.9900 .
C40 H40B 0.9900 .
C41 C42 1.530(6) .
C41 H41A 0.9900 .
C41 H41B 0.9900 .
C42 C43 1.513(6) .
C42 H42A 0.9900 .
C42 H42B 0.9900 .
C43 C44 1.525(6) .
C43 H43A 0.9900 .
C43 H43B 0.9900 .
C44 C45 1.515(6) .
C44 H44A 0.9900 .
C44 H44B 0.9900 .
C45 H45A 0.9800 .
C45 H45B 0.9800 .
C45 H45C 0.9800 .
C46 C47 1.384(7) .
C46 C51 1.387(7) .
C47 F4 1.362(5) .
C47 C48 1.369(7) .
C48 F3 1.364(6) .
C48 C49 1.385(7) .
C49 O4 1.362(6) .
C49 C50 1.367(7) .
C50 F2 1.349(6) .
C50 C51 1.372(7) .
C51 F1 1.341(6) .
C52 O4 1.453(5) .
C52 C53 1.499(6) .
C52 H52A 0.9900 .
C52 H52B 0.9900 .
C53 C54 1.522(6) .
C53 H53A 0.9900 .
C53 H53B 0.9900 .
C54 C55 1.521(6) .
C54 H54A 0.9900 .
C54 H54B 0.9900 .
C55 C56 1.517(7) .
C55 H55A 0.9900 .
C55 H55B 0.9900 .
C56 C57 1.514(7) .
C56 H56A 0.9900 .
C56 H56B 0.9900 .
C57 H57A 0.9800 .
C57 H57B 0.9800 .
C57 H57C 0.9800 .
C58 O5 1.429(5) .
C58 C59 1.518(6) .
C58 H58A 0.9900 .
C58 H58B 0.9900 .
C59 C60 1.516(6) .
C59 H59A 0.9900 .
C59 H59B 0.9900 .
C60 C61 1.524(6) .
C60 H60A 0.9900 .
C60 H60B 0.9900 .
C61 C62 1.524(6) .
C61 H61A 0.9900 .
C61 H61B 0.9900 .
C62 C63 1.534(7) .
C62 H62A 0.9900 .
C62 H62B 0.9900 .
C63 H63A 0.9800 .
C63 H63B 0.9800 .
C63 H63C 0.9800 .
N1 H1 0.8800 .
C1S O1S 1.396(19) .
C1S H1S1 0.9800 .
C1S H1S2 0.9800 .
C1S H1S3 0.9800 .
O1S H1S 0.8400 .

loop_
_geom_hbond_atom_site_label_D
_geom_hbond_atom_site_label_H
_geom_hbond_atom_site_label_A
_geom_hbond_distance_DH
_geom_hbond_distance_HA
_geom_hbond_distance_DA
_geom_hbond_angle_DHA
_geom_hbond_site_symmetry_A
N1 H1 O3 0.88 2.11 2.683(5) 121.8 .
O1S H1S O2 0.84 2.46 3.230(11) 152.6 1_445
O1S H1S O1 0.84 2.62 3.319(11) 140.9 1_445

loop_
_geom_torsion_atom_site_label_1
_geom_torsion_atom_site_label_2
_geom_torsion_atom_site_label_3
_geom_torsion_atom_site_label_4
_geom_torsion
_geom_torsion_site_symmetry_1
_geom_torsion_site_symmetry_4
C6 C1 C2 C3 1.1(7) . .
C7 C1 C2 C3 -177.5(4) . .
C6 C1 C2 C25 -178.0(4) . 2_677
C7 C1 C2 C25 3.5(7) . 2_677
C1 C2 C3 C4 -0.3(7) . .
C25 C2 C3 C4 178.7(5) 2_677 .
C2 C3 C4 O1 -179.5(5) . .
C2 C3 C4 C5 -0.9(8) . .
O1 C4 C5 C6 -179.9(4) . .
C3 C4 C5 C6 1.3(8) . .
O1 C4 C5 O2 -0.5(7) . .
C3 C4 C5 O2 -179.2(4) . .
O2 C5 C6 C1 -179.9(5) . .
C4 C5 C6 C1 -0.5(8) . .
C2 C1 C6 C5 -0.7(7) . .
C7 C1 C6 C5 177.9(5) . .
C2 C1 C7 C8 176.8(5) . .
C6 C1 C7 C8 -1.8(7) . .
C2 C1 C7 C12 -1.5(7) . .
C6 C1 C7 C12 179.9(5) . .
C12 C7 C8 C9 0.3(7) . .
C1 C7 C8 C9 -178.0(5) . .
C7 C8 C9 O3 177.3(4) . .
C7 C8 C9 C10 -0.7(8) . .
C8 C9 C10 C11 1.0(7) . .
O3 C9 C10 C11 -177.1(4) . .
C8 C9 C10 C13 178.7(5) . .
O3 C9 C10 C13 0.6(7) . .
C9 C10 C11 C12 -1.0(7) . .
C13 C10 C11 C12 -178.8(5) . .
C10 C11 C12 C7 0.7(7) . .
C10 C11 C12 C26 -178.8(5) . 2_677
C8 C7 C12 C11 -0.3(7) . .
C1 C7 C12 C11 178.0(4) . .
C8 C7 C12 C26 179.2(4) . 2_677
C1 C7 C12 C26 -2.5(7) . 2_677
C11 C10 C13 N1 165.5(5) . .
C9 C10 C13 N1 -12.1(8) . .
C11 C10 C13 C14 -15.9(8) . .
C9 C10 C13 C14 166.5(5) . .
N1 C13 C14 C15 -0.4(6) . .
C10 C13 C14 C15 -179.1(5) . .
C13 C14 C15 C16 -0.7(6) . .
C14 C15 C16 N1 1.4(6) . .
C14 C15 C16 C17 -178.6(5) . .
N1 C16 C17 C18 -178.6(5) . .
C15 C16 C17 C18 1.4(9) . .
N1 C16 C17 C46 -1.2(7) . .
C15 C16 C17 C46 178.8(5) . .
C16 C17 C18 N2 1.1(8) . .
C46 C17 C18 N2 -176.3(5) . .
C16 C17 C18 C19 -178.1(5) . .
C46 C17 C18 C19 4.4(8) . .
C17 C18 C19 C20 178.0(5) . .
N2 C18 C19 C20 -1.3(7) . .
C18 C19 C20 C21 1.2(6) . .
C19 C20 C21 N2 -0.8(7) . .
C19 C20 C21 C22 175.3(5) . .
N2 C21 C22 C27 8.9(7) . .
C20 C21 C22 C27 -166.9(5) . .
N2 C21 C22 C23 -171.3(5) . .
C20 C21 C22 C23 12.8(9) . .
C27 C22 C23 O5 -177.6(4) . .
C21 C22 C23 O5 2.7(8) . .
C27 C22 C23 C24 2.6(8) . .
C21 C22 C23 C24 -177.2(5) . .
O5 C23 C24 C25 179.2(4) . .
C22 C23 C24 C25 -0.9(8) . .
C23 C24 C25 C26 -1.1(8) . .
C23 C24 C25 C2 178.0(5) . 2_677
C24 C25 C26 C27 1.4(7) . .
C2 C25 C26 C27 -177.7(5) 2_677 .
C24 C25 C26 C12 -178.2(5) . 2_677
C2 C25 C26 C12 2.7(7) 2_677 2_677
C23 C22 C27 C26 -2.3(8) . .
C21 C22 C27 C26 177.5(5) . .
C25 C26 C27 C22 0.3(8) . .
C12 C26 C27 C22 179.9(5) 2_677 .
O1 C28 C29 C30 176.7(4) . .
C28 C29 C30 C31 -177.6(5) . .
C29 C30 C31 C32 178.7(5) . .
C30 C31 C32 C33 -175.9(5) . .
O2 C34 C35 C36 -60.2(6) . .
C34 C35 C36 C37 -56.8(6) . .
C35 C36 C37 C38 -168.9(4) . .
C36 C37 C38 C39 -170.1(5) . .
O3 C40 C41 C42 175.2(4) . .
C40 C41 C42 C43 -174.0(4) . .
C41 C42 C43 C44 176.2(5) . .
C42 C43 C44 C45 179.8(4) . .
C18 C17 C46 C47 -106.5(6) . .
C16 C17 C46 C47 75.9(7) . .
C18 C17 C46 C51 70.0(7) . .
C16 C17 C46 C51 -107.6(6) . .
C51 C46 C47 F4 179.1(4) . .
C17 C46 C47 F4 -4.1(8) . .
C51 C46 C47 C48 -2.4(8) . .
C17 C46 C47 C48 174.4(5) . .
F4 C47 C48 F3 -1.1(7) . .
C46 C47 C48 F3 -179.6(4) . .
F4 C47 C48 C49 -179.7(5) . .
C46 C47 C48 C49 1.8(8) . .
F3 C48 C49 O4 -3.2(8) . .
C47 C48 C49 O4 175.4(5) . .
F3 C48 C49 C50 -179.5(4) . .
C47 C48 C49 C50 -1.0(8) . .
O4 C49 C50 F2 2.5(8) . .
C48 C49 C50 F2 178.8(5) . .
O4 C49 C50 C51 -175.4(5) . .
C48 C49 C50 C51 0.9(8) . .
F2 C50 C51 F1 1.2(8) . .
C49 C50 C51 F1 179.1(5) . .
F2 C50 C51 C46 -179.6(5) . .
C49 C50 C51 C46 -1.7(9) . .
C47 C46 C51 F1 -178.5(4) . .
C17 C46 C51 F1 4.7(8) . .
C47 C46 C51 C50 2.3(8) . .
C17 C46 C51 C50 -174.5(5) . .
O4 C52 C53 C54 -170.3(4) . .
C52 C53 C54 C55 -177.9(5) . .
C53 C54 C55 C56 -179.9(4) . .
C54 C55 C56 C57 179.5(5) . .
O5 C58 C59 C60 -65.2(6) . .
C58 C59 C60 C61 178.4(4) . .
C59 C60 C61 C62 -176.8(4) . .
C60 C61 C62 C63 179.3(5) . .
C14 C13 N1 C16 1.3(6) . .
C10 C13 N1 C16 -179.9(5) . .
C15 C16 N1 C13 -1.7(6) . .
C17 C16 N1 C13 178.4(5) . .
C20 C21 N2 C18 0.0(6) . .
C22 C21 N2 C18 -176.5(5) . .
C17 C18 N2 C21 -178.6(5) . .
C19 C18 N2 C21 0.8(6) . .
C3 C4 O1 C28 6.6(7) . .
C5 C4 O1 C28 -172.1(4) . .
C29 C28 O1 C4 174.3(4) . .
C6 C5 O2 C34 -0.2(7) . .
C4 C5 O2 C34 -179.6(4) . .
C35 C34 O2 C5 173.6(4) . .
C8 C9 O3 C40 -5.7(7) . .
C10 C9 O3 C40 172.4(4) . .
C41 C40 O3 C9 -173.5(4) . .
C50 C49 O4 C52 -106.0(6) . .
C48 C49 O4 C52 77.8(6) . .
C53 C52 O4 C49 -161.3(5) . .
C24 C23 O5 C58 -6.6(7) . .
C22 C23 O5 C58 173.6(4) . .
C59 C58 O5 C23 -170.8(4) . .
